data_7033404
loop_
_publ_author_name
'Clark, Ewan R.'
'Hayward, John J.'
'Leontowicz, Bryce J.'
'Anwar, Muhammad U.'
'Pilkington, Melanie'
'Rawson, Jeremy M.'

_publ_section_title
;
 Copper-promoted aerial oxidation of benzothiadiazines: access to
 benzothiadiazine S-oxide heterocycles.
;
_journal_issue 5
_journal_name_full 'Dalton transactions (Cambridge, England : 2003)'
_journal_page_first 2071
_journal_page_last 2074
_journal_paper_doi 10.1039/c4dt03467h
_journal_volume 44
_journal_year 2015
_chemical_formula_moiety 'C14 H9 F3 N2 O S'
_chemical_formula_sum 'C14 H9 F3 N2 O S'
_chemical_formula_weight 310.29
_chemical_name_systematic
; 
 ? 
;
_space_group_IT_number 14
_symmetry_cell_setting monoclinic
_symmetry_space_group_name_Hall '-P 2ybc'
_symmetry_space_group_name_H-M 'P 1 21/c 1'
_atom_sites_solution_hydrogens geom
_atom_sites_solution_primary direct
_atom_sites_solution_secondary difmap
_audit_creation_method SHELXL-97
_audit_update_record
;
2014-12-09 deposited with the CCDC.
2014-12-12 downloaded from the CCDC.
;
_cell_angle_alpha 90.00
_cell_angle_beta 101.918(3)
_cell_angle_gamma 90.00
_cell_formula_units_Z 4
_cell_length_a 12.7488(9)
_cell_length_b 8.6205(6)
_cell_length_c 12.1309(8)
_cell_measurement_reflns_used 9989
_cell_measurement_temperature 150(2)
_cell_measurement_theta_max 30.71
_cell_measurement_theta_min 2.87
_cell_volume 1304.46(16)
_computing_cell_refinement 'Bruker SAINT'
_computing_data_collection 'Bruker APEX2'
_computing_data_reduction 'Bruker SAINT'
_computing_molecular_graphics 'Bruker SHELXTL'
_computing_publication_material 'Bruker SHELXTL'
_computing_structure_refinement 'SHELXL-97 (Sheldrick, 2008)'
_computing_structure_solution 'SHELXS-97 (Sheldrick, 2008)'
_diffrn_ambient_temperature 150(2)
_diffrn_measured_fraction_theta_full 1.000
_diffrn_measured_fraction_theta_max 1.000
_diffrn_measurement_device_type 'Bruker APEX-II CCD'
_diffrn_measurement_method 'phi and omega scans'
_diffrn_radiation_monochromator graphite
_diffrn_radiation_source 'fine-focus sealed tube'
_diffrn_radiation_type MoK\a
_diffrn_radiation_wavelength 0.71073
_diffrn_reflns_av_R_equivalents 0.0289
_diffrn_reflns_av_unetI/netI 0.0148
_diffrn_reflns_limit_h_max 15
_diffrn_reflns_limit_h_min -15
_diffrn_reflns_limit_k_max 10
_diffrn_reflns_limit_k_min -10
_diffrn_reflns_limit_l_max 14
_diffrn_reflns_limit_l_min -14
_diffrn_reflns_number 19374
_diffrn_reflns_theta_full 25.00
_diffrn_reflns_theta_max 25.00
_diffrn_reflns_theta_min 2.87
_exptl_absorpt_coefficient_mu 0.284
_exptl_absorpt_correction_T_max 0.9832
_exptl_absorpt_correction_T_min 0.9172
_exptl_absorpt_correction_type empirical
_exptl_absorpt_process_details sadabs
_exptl_crystal_colour yellow
_exptl_crystal_density_diffrn 1.580
_exptl_crystal_density_method 'not measured'
_exptl_crystal_description plate
_exptl_crystal_F_000 632
_exptl_crystal_size_max 0.31
_exptl_crystal_size_mid 0.17
_exptl_crystal_size_min 0.06
_refine_diff_density_max 0.266
_refine_diff_density_min -0.320
_refine_diff_density_rms 0.047
_refine_ls_extinction_method none
_refine_ls_goodness_of_fit_ref 1.211
_refine_ls_hydrogen_treatment constr
_refine_ls_matrix_type full
_refine_ls_number_parameters 190
_refine_ls_number_reflns 2303
_refine_ls_number_restraints 0
_refine_ls_restrained_S_all 1.211
_refine_ls_R_factor_all 0.0365
_refine_ls_R_factor_gt 0.0350
_refine_ls_shift/su_max 0.001
_refine_ls_shift/su_mean 0.000
_refine_ls_structure_factor_coef Fsqd
_refine_ls_weighting_details 'calc w=1/[\s^2^(Fo^2^)+(0.0307P)^2^+1.0263P] where P=(Fo^2^+2Fc^2^)/3'
_refine_ls_weighting_scheme calc
_refine_ls_wR_factor_gt 0.0861
_refine_ls_wR_factor_ref 0.0870
_reflns_number_gt 2232
_reflns_number_total 2303
_reflns_threshold_expression >2sigma(I)
_cod_data_source_file c4dt03467h2.cif
_cod_data_source_block compound_2c
_cod_depositor_comments
;
The following automatic conversions were performed:

'_symmetry_cell_setting' value 'Monoclinic' changed to 'monoclinic'
according to
/usr/data/users/saulius/crontab/automatic-downloads/rss-feeds/RSC/lib/dictionaries/cif_core.dic
dictionary named 'cif_core.dic' version 2.4.2 from 2011-04-26.

Automatic conversion script
Id: cif_fix_values 2935 2014-11-11 08:27:57Z andrius 

 Adding full bibliography for 7033401--7033404.cif.
;
_cod_original_sg_symbol_H-M P2(1)/c
_cod_database_code 7033404

loop_
_symmetry_equiv_pos_as_xyz
'x, y, z'
'-x, y+1/2, -z+1/2'
'-x, -y, -z'
'x, -y-1/2, z-1/2'

loop_
_atom_site_label
_atom_site_type_symbol
_atom_site_fract_x
_atom_site_fract_y
_atom_site_fract_z
_atom_site_U_iso_or_equiv
_atom_site_adp_type
_atom_site_occupancy
_atom_site_symmetry_multiplicity
_atom_site_calc_flag
_atom_site_refinement_flags
S1 S 0.65273(4) 0.05147(5) -0.14912(4) 0.01891(14) Uani 1 1 d .
C3 C 0.81232(14) 0.0631(2) 0.17610(15) 0.0185(4) Uani 1 1 d .
H3 H 0.8071 0.1144 0.2441 0.022 Uiso 1 1 calc R
C4 C 0.89713(15) -0.0362(2) 0.17263(16) 0.0210(4) Uani 1 1 d .
C2 C 0.73445(14) 0.0863(2) 0.07762(15) 0.0171(4) Uani 1 1 d .
C9 C 0.46649(14) 0.2797(2) 0.01676(15) 0.0176(4) Uani 1 1 d .
C8 C 0.55878(14) 0.1867(2) -0.00360(14) 0.0172(4) Uani 1 1 d .
C1 C 0.74515(14) 0.0124(2) -0.02162(15) 0.0184(4) Uani 1 1 d .
C7 C 0.97867(15) -0.0667(2) 0.27812(17) 0.0256(4) Uani 1 1 d .
C10 C 0.39340(15) 0.3380(2) -0.07600(15) 0.0225(4) Uani 1 1 d .
H10 H 0.4021 0.3146 -0.1501 0.027 Uiso 1 1 calc R
C14 C 0.45158(14) 0.3128(2) 0.12487(15) 0.0207(4) Uani 1 1 d .
H14 H 0.4993 0.2708 0.1885 0.025 Uiso 1 1 calc R
C6 C 0.83046(16) -0.0880(2) -0.02302(16) 0.0244(4) Uani 1 1 d .
H6 H 0.8358 -0.1399 -0.0908 0.029 Uiso 1 1 calc R
C5 C 0.90716(16) -0.1124(2) 0.07353(17) 0.0257(4) Uani 1 1 d .
H5 H 0.9659 -0.1798 0.0728 0.031 Uiso 1 1 calc R
C13 C 0.36754(15) 0.4067(2) 0.14001(17) 0.0256(4) Uani 1 1 d .
H13 H 0.3588 0.4309 0.2140 0.031 Uiso 1 1 calc R
C11 C 0.30883(16) 0.4293(2) -0.06050(17) 0.0260(4) Uani 1 1 d .
H11 H 0.2591 0.4675 -0.1240 0.031 Uiso 1 1 calc R
C12 C 0.29601(16) 0.4656(2) 0.04750(18) 0.0278(4) Uani 1 1 d .
H12 H 0.2386 0.5304 0.0580 0.033 Uiso 1 1 calc R
N1 N 0.54770(12) 0.11578(18) -0.10099(12) 0.0198(3) Uani 1 1 d .
N2 N 0.64702(12) 0.18136(18) 0.08019(12) 0.0175(3) Uani 1 1 d .
H2 H 0.6492 0.2412 0.1394 0.021 Uiso 1 1 calc R
F2 F 1.07833(10) -0.0670(2) 0.26028(12) 0.0504(4) Uani 1 1 d .
F3 F 0.97579(12) 0.03518(17) 0.35974(11) 0.0503(4) Uani 1 1 d .
F1 F 0.96563(11) -0.20620(16) 0.32161(11) 0.0444(4) Uani 1 1 d .
O1 O 0.69844(10) 0.18814(16) -0.19933(11) 0.0248(3) Uani 1 1 d .

loop_
_atom_site_aniso_label
_atom_site_aniso_U_11
_atom_site_aniso_U_22
_atom_site_aniso_U_33
_atom_site_aniso_U_23
_atom_site_aniso_U_13
_atom_site_aniso_U_12
S1 0.0240(3) 0.0204(3) 0.0128(2) -0.00123(17) 0.00480(17) -0.00005(18)
C3 0.0199(9) 0.0186(9) 0.0175(9) -0.0001(7) 0.0048(7) -0.0029(7)
C4 0.0197(9) 0.0188(9) 0.0243(10) 0.0044(8) 0.0040(7) -0.0019(7)
C2 0.0193(9) 0.0156(9) 0.0172(9) 0.0015(7) 0.0056(7) -0.0022(7)
C9 0.0163(8) 0.0178(9) 0.0184(9) 0.0012(7) 0.0029(7) -0.0030(7)
C8 0.0193(9) 0.0168(9) 0.0157(8) 0.0023(7) 0.0040(7) -0.0030(7)
C1 0.0218(9) 0.0179(9) 0.0163(9) 0.0007(7) 0.0054(7) -0.0012(7)
C7 0.0212(10) 0.0259(10) 0.0289(10) 0.0022(9) 0.0034(8) 0.0017(8)
C10 0.0236(9) 0.0266(10) 0.0169(9) 0.0031(8) 0.0035(7) -0.0002(8)
C14 0.0204(9) 0.0247(10) 0.0163(9) 0.0002(7) 0.0022(7) -0.0011(8)
C6 0.0316(10) 0.0215(10) 0.0223(10) -0.0016(8) 0.0103(8) 0.0034(8)
C5 0.0242(10) 0.0231(10) 0.0314(11) 0.0014(8) 0.0089(8) 0.0065(8)
C13 0.0252(10) 0.0301(11) 0.0228(10) -0.0014(8) 0.0078(8) 0.0019(8)
C11 0.0236(10) 0.0287(11) 0.0241(10) 0.0078(8) 0.0011(8) 0.0041(8)
C12 0.0237(10) 0.0269(11) 0.0339(11) 0.0016(9) 0.0089(8) 0.0059(8)
N1 0.0214(8) 0.0229(8) 0.0153(7) -0.0008(6) 0.0037(6) 0.0000(6)
N2 0.0196(8) 0.0189(8) 0.0139(7) -0.0033(6) 0.0028(6) 0.0010(6)
F2 0.0182(6) 0.0839(11) 0.0468(8) 0.0152(8) 0.0014(6) 0.0008(7)
F3 0.0541(9) 0.0505(9) 0.0349(8) -0.0136(6) -0.0176(6) 0.0202(7)
F1 0.0465(8) 0.0386(8) 0.0424(8) 0.0210(6) -0.0042(6) -0.0033(6)
O1 0.0271(7) 0.0290(8) 0.0190(7) 0.0045(6) 0.0066(5) -0.0016(6)

loop_
_atom_type_symbol
_atom_type_description
_atom_type_scat_dispersion_real
_atom_type_scat_dispersion_imag
_atom_type_scat_source
C C 0.0033 0.0016 'International Tables Vol C Tables 4.2.6.8 and 6.1.1.4'
H H 0.0000 0.0000 'International Tables Vol C Tables 4.2.6.8 and 6.1.1.4'
N N 0.0061 0.0033 'International Tables Vol C Tables 4.2.6.8 and 6.1.1.4'
F F 0.0171 0.0103 'International Tables Vol C Tables 4.2.6.8 and 6.1.1.4'
S S 0.1246 0.1234 'International Tables Vol C Tables 4.2.6.8 and 6.1.1.4'
O O 0.0106 0.0060 'International Tables Vol C Tables 4.2.6.8 and 6.1.1.4'

loop_
_geom_angle_atom_site_label_1
_geom_angle_atom_site_label_2
_geom_angle_atom_site_label_3
_geom_angle
O1 S1 N1 106.83(8)
O1 S1 C1 105.06(8)
N1 S1 C1 101.27(8)
C4 C3 C2 118.82(17)
C4 C3 H3 120.6
C2 C3 H3 120.6
C3 C4 C5 121.75(18)
C3 C4 C7 119.42(17)
C5 C4 C7 118.81(17)
N2 C2 C1 120.75(16)
N2 C2 C3 119.72(16)
C1 C2 C3 119.52(17)
C14 C9 C10 119.08(17)
C14 C9 C8 122.26(16)
C10 C9 C8 118.65(16)
N1 C8 N2 125.39(16)
N1 C8 C9 117.35(16)
N2 C8 C9 117.26(15)
C2 C1 C6 120.72(17)
C2 C1 S1 120.06(14)
C6 C1 S1 119.17(14)
F3 C7 F2 107.23(17)
F3 C7 F1 105.99(17)
F2 C7 F1 105.24(16)
F3 C7 C4 113.55(16)
F2 C7 C4 112.27(16)
F1 C7 C4 112.00(16)
C11 C10 C9 120.38(17)
C11 C10 H10 119.8
C9 C10 H10 119.8
C13 C14 C9 120.29(17)
C13 C14 H14 119.9
C9 C14 H14 119.9
C5 C6 C1 120.20(18)
C5 C6 H6 119.9
C1 C6 H6 119.9
C6 C5 C4 118.97(18)
C6 C5 H5 120.5
C4 C5 H5 120.5
C14 C13 C12 120.24(18)
C14 C13 H13 119.9
C12 C13 H13 119.9
C10 C11 C12 120.32(18)
C10 C11 H11 119.8
C12 C11 H11 119.8
C11 C12 C13 119.64(18)
C11 C12 H12 120.2
C13 C12 H12 120.2
C8 N1 S1 121.80(13)
C8 N2 C2 123.39(15)
C8 N2 H2 118.3
C2 N2 H2 118.3

loop_
_geom_bond_atom_site_label_1
_geom_bond_atom_site_label_2
_geom_bond_distance
S1 O1 1.4984(14)
S1 N1 1.6626(16)
S1 C1 1.7724(18)
C3 C4 1.386(3)
C3 C2 1.401(3)
C3 H3 0.9500
C4 C5 1.399(3)
C4 C7 1.496(3)
C2 N2 1.389(2)
C2 C1 1.393(3)
C9 C14 1.393(3)
C9 C10 1.398(3)
C9 C8 1.486(2)
C8 N1 1.312(2)
C8 N2 1.352(2)
C1 C6 1.393(3)
C7 F3 1.330(2)
C7 F2 1.332(2)
C7 F1 1.337(2)
C10 C11 1.379(3)
C10 H10 0.9500
C14 C13 1.385(3)
C14 H14 0.9500
C6 C5 1.378(3)
C6 H6 0.9500
C5 H5 0.9500
C13 C12 1.388(3)
C13 H13 0.9500
C11 C12 1.389(3)
C11 H11 0.9500
C12 H12 0.9500
N2 H2 0.8800
